data_2108946
loop_
_publ_author_name
'Bakowicz, Julia'
'Turowska-Tyrk, Ilona'

_publ_section_title
;
 The role of free space in photochemical reactions in crystals at high
 pressure -- the case of 9-methylanthracene
;
_journal_coeditor_code XK5091
_journal_issue 2
_journal_name_full 'Acta Crystallographica Section B'
_journal_page_first
;
;
_journal_paper_doi 10.1107/S2052520622001810
_journal_volume 78
_journal_year 2022
_chemical_formula_sum 'C15 H12'
_chemical_formula_weight 192.25
_space_group_crystal_system monoclinic
_space_group_IT_number 14
_space_group_name_Hall '-P 2ybc'
_space_group_name_H-M_alt 'P 1 21/c 1'
_atom_sites_solution_hydrogens geom
_atom_sites_solution_primary isomor
_audit_creation_method SHELXL-2014/7
_cell_angle_alpha 90
_cell_angle_beta 96.276(3)
_cell_angle_gamma 90
_cell_formula_units_Z 4
_cell_length_a 8.7976(3)
_cell_length_b 14.331(7)
_cell_length_c 7.9860(3)
_cell_measurement_pressure 100000
_cell_measurement_reflns_used 1733
_cell_measurement_temperature 298(2)
_cell_measurement_theta_max 24.65
_cell_measurement_theta_min 5.56
_cell_volume 1000.8(5)
_computing_cell_refinement 'CrysAlisPro (Rigaku OD, 2015)'
_computing_data_collection 'CrysAlisPro (Agilent Technologies, 2014)'
_computing_data_reduction 'CrysAlisPro (Rigaku OD, 2015)'
_computing_molecular_graphics 'ORTEP-3 for Windows (Farrugia, 2012)'
_computing_publication_material 'SHELXL-2014/7 (Sheldrick, 2015)'
_computing_structure_refinement 'SHELXL-2014/7 (Sheldrick, 2015)'
_diffrn_ambient_pressure 100000
_diffrn_ambient_temperature 298(2)
_diffrn_detector_area_resol_mean 15.9718
_diffrn_measured_fraction_theta_full 0.340
_diffrn_measured_fraction_theta_max 0.328
_diffrn_measurement_device_type 'KM4 with Eos CCD'
_diffrn_measurement_method '\f- and \w scans'
_diffrn_radiation_monochromator graphite
_diffrn_radiation_source 'fine-focus sealed tube'
_diffrn_radiation_type MoK\a
_diffrn_radiation_wavelength 0.71073
_diffrn_reflns_av_R_equivalents 0.0303
_diffrn_reflns_av_unetI/netI 0.0218
_diffrn_reflns_Laue_measured_fraction_full 0.340
_diffrn_reflns_Laue_measured_fraction_max 0.328
_diffrn_reflns_limit_h_max 10
_diffrn_reflns_limit_h_min -10
_diffrn_reflns_limit_k_max 4
_diffrn_reflns_limit_k_min -4
_diffrn_reflns_limit_l_max 9
_diffrn_reflns_limit_l_min -9
_diffrn_reflns_number 4976
_diffrn_reflns_point_group_measured_fraction_full 0.340
_diffrn_reflns_point_group_measured_fraction_max 0.328
_diffrn_reflns_theta_full 25.242
_diffrn_reflns_theta_max 25.633
_diffrn_reflns_theta_min 5.590
_exptl_absorpt_coefficient_mu 0.072
_exptl_absorpt_correction_T_max 1.00
_exptl_absorpt_correction_T_min 0.02
_exptl_absorpt_correction_type multi-scan
_exptl_absorpt_process_details
;
SCALE3 ABSPACK (Rigaku Oxford Diffraction, 2015).
;
_exptl_crystal_colour colourless
_exptl_crystal_density_diffrn 1.276
_exptl_crystal_description block
_exptl_crystal_F_000 408
_exptl_crystal_size_max 0.28
_exptl_crystal_size_mid 0.25
_exptl_crystal_size_min 0.05
_refine_diff_density_max 0.137
_refine_diff_density_min -0.137
_refine_diff_density_rms 0.036
_refine_ls_extinction_method none
_refine_ls_goodness_of_fit_ref 1.093
_refine_ls_hydrogen_treatment constr
_refine_ls_matrix_type full
_refine_ls_number_parameters 86
_refine_ls_number_reflns 622
_refine_ls_number_restraints 0
_refine_ls_restrained_S_all 1.093
_refine_ls_R_factor_all 0.1129
_refine_ls_R_factor_gt 0.0849
_refine_ls_shift/su_max 0.000
_refine_ls_shift/su_mean 0.000
_refine_ls_structure_factor_coef Fsqd
_refine_ls_weighting_details 'w=1/[\s^2^(Fo^2^)+(0.1385P)^2^+0.8295P] where P=(Fo^2^+2Fc^2^)/3'
_refine_ls_weighting_scheme calc
_refine_ls_wR_factor_gt 0.2291
_refine_ls_wR_factor_ref 0.2643
_reflns_Friedel_coverage 0.000
_reflns_number_gt 439
_reflns_number_total 622
_reflns_threshold_expression 'I > 2\s(I)'
_cod_data_source_file xk5091sup1.cif
_cod_data_source_block 0.1GPa_0hUV
_cod_original_sg_symbol_H-M 'P 21/c'
_cod_database_code 2108946
_shelx_shelxl_version_number 2014/7
_shelx_space_group_comment
;
The symmetry employed for this shelxl refinement is uniquely defined
by the following loop, which should always be used as a source of
symmetry information in preference to the above space-group names.
They are only intended as comments.
;

loop_
_space_group_symop_operation_xyz
'x, y, z'
'-x, y+1/2, -z+1/2'
'-x, -y, -z'
'x, -y-1/2, z-1/2'

loop_
_atom_site_label
_atom_site_type_symbol
_atom_site_fract_x
_atom_site_fract_y
_atom_site_fract_z
_atom_site_U_iso_or_equiv
_atom_site_adp_type
_atom_site_occupancy
_atom_site_site_symmetry_order
_atom_site_calc_flag
_atom_site_refinement_flags_posn
_atom_site_refinement_flags_adp
_atom_site_refinement_flags_occupancy
_atom_site_disorder_assembly
_atom_site_disorder_group
C1 C 0.1020(5) 0.5795(9) 0.3066(6) 0.0565(16) Uiso 1 1 d . . . . .
H1 H 0.0502 0.5501 0.3874 0.068 Uiso 1 1 calc R U . . .
C2 C 0.2534(6) 0.5990(10) 0.3414(6) 0.069(9) Uani 1 1 d . . . . .
H2 H 0.3030 0.5833 0.4465 0.083 Uiso 1 1 calc R U . . .
C3 C 0.3361(6) 0.6420(11) 0.2240(7) 0.086(10) Uani 1 1 d . . . . .
H3 H 0.4394 0.6549 0.2513 0.103 Uiso 1 1 calc R U . . .
C4 C 0.2665(5) 0.6648(9) 0.0710(6) 0.0550(16) Uiso 1 1 d . . . . .
H4 H 0.3226 0.6933 -0.0069 0.066 Uiso 1 1 calc R U . . .
C5 C -0.1931(5) 0.6803(10) -0.3335(6) 0.0541(16) Uiso 1 1 d . . . . .
H5 H -0.1355 0.7051 -0.4138 0.065 Uiso 1 1 calc R U . . .
C6 C -0.3462(6) 0.6691(10) -0.3717(6) 0.082(9) Uani 1 1 d . . . . .
H6 H -0.3933 0.6874 -0.4765 0.099 Uiso 1 1 calc R U . . .
C7 C -0.4336(5) 0.6295(10) -0.2512(7) 0.082(9) Uani 1 1 d . . . . .
H7 H -0.5386 0.6226 -0.2775 0.098 Uiso 1 1 calc R U . . .
C8 C -0.3680(5) 0.6017(9) -0.0996(6) 0.0532(16) Uiso 1 1 d . . . . .
H8 H -0.4283 0.5750 -0.0238 0.064 Uiso 1 1 calc R U . . .
C9 C -0.1361(4) 0.5848(9) 0.1071(5) 0.0461(15) Uiso 1 1 d . . . . .
C10 C 0.0364(5) 0.6685(9) -0.1316(5) 0.0463(15) Uiso 1 1 d . . . . .
H10 H 0.0944 0.6932 -0.2116 0.056 Uiso 1 1 calc R U . . .
C11 C 0.0224(5) 0.6034(9) 0.1483(5) 0.0452(14) Uiso 1 1 d . . . . .
C12 C 0.1078(5) 0.6461(8) 0.0264(5) 0.0455(14) Uiso 1 1 d . . . . .
C13 C -0.1196(5) 0.6550(8) -0.1739(5) 0.0452(14) Uiso 1 1 d . . . . .
C14 C -0.2074(5) 0.6122(9) -0.0525(5) 0.0447(14) Uiso 1 1 d . . . . .
C15 C -0.2254(5) 0.5429(9) 0.2380(6) 0.100(9) Uani 1 1 d . . . . .
H15A H -0.1576 0.5289 0.3373 0.150 Uiso 1 1 calc R U . . .
H15B H -0.3018 0.5864 0.2656 0.150 Uiso 1 1 calc R U . . .
H15C H -0.2740 0.4865 0.1948 0.150 Uiso 1 1 calc R U . . .

loop_
_atom_site_aniso_label
_atom_site_aniso_U_11
_atom_site_aniso_U_22
_atom_site_aniso_U_33
_atom_site_aniso_U_23
_atom_site_aniso_U_13
_atom_site_aniso_U_12
C2 0.069(3) 0.08(3) 0.055(3) 0.001(5) -0.008(2) 0.024(5)
C3 0.048(3) 0.13(3) 0.074(4) -0.007(6) -0.001(2) 0.004(5)
C6 0.067(3) 0.12(3) 0.054(3) -0.003(5) -0.007(2) 0.000(5)
C7 0.050(3) 0.13(3) 0.066(3) -0.007(5) -0.002(2) 0.000(5)
C15 0.056(3) 0.20(3) 0.050(3) 0.004(5) 0.0186(19) -0.017(5)

loop_
_atom_type_symbol
_atom_type_description
_atom_type_scat_dispersion_real
_atom_type_scat_dispersion_imag
_atom_type_scat_source
C C 0.0033 0.0016 'International Tables Vol C Tables 4.2.6.8 and 6.1.1.4'
H H 0.0000 0.0000 'International Tables Vol C Tables 4.2.6.8 and 6.1.1.4'

loop_
_geom_angle_atom_site_label_1
_geom_angle_atom_site_label_2
_geom_angle_atom_site_label_3
_geom_angle
_geom_angle_site_symmetry_1
_geom_angle_site_symmetry_3
_geom_angle_publ_flag
C2 C1 C11 120.6(6) . . ?
C2 C1 H1 119.7 . . ?
C11 C1 H1 119.7 . . ?
C1 C2 C3 121.7(5) . . ?
C1 C2 H2 119.1 . . ?
C3 C2 H2 119.1 . . ?
C4 C3 C2 120.0(5) . . ?
C4 C3 H3 120.0 . . ?
C2 C3 H3 120.0 . . ?
C3 C4 C12 121.1(6) . . ?
C3 C4 H4 119.5 . . ?
C12 C4 H4 119.5 . . ?
C6 C5 C13 121.2(6) . . ?
C6 C5 H5 119.4 . . ?
C13 C5 H5 119.4 . . ?
C5 C6 C7 119.6(5) . . ?
C5 C6 H6 120.2 . . ?
C7 C6 H6 120.2 . . ?
C8 C7 C6 121.3(5) . . ?
C8 C7 H7 119.3 . . ?
C6 C7 H7 119.3 . . ?
C7 C8 C14 121.4(6) . . ?
C7 C8 H8 119.3 . . ?
C14 C8 H8 119.3 . . ?
C14 C9 C11 118.9(6) . . ?
C14 C9 C15 121.7(4) . . ?
C11 C9 C15 119.3(4) . . ?
C12 C10 C13 121.7(5) . . ?
C12 C10 H10 119.1 . . ?
C13 C10 H10 119.1 . . ?
C1 C11 C9 122.5(6) . . ?
C1 C11 C12 117.7(4) . . ?
C9 C11 C12 119.8(5) . . ?
C10 C12 C4 121.2(6) . . ?
C10 C12 C11 120.0(4) . . ?
C4 C12 C11 118.8(5) . . ?
C10 C13 C5 121.7(6) . . ?
C10 C13 C14 118.9(5) . . ?
C5 C13 C14 119.4(4) . . ?
C9 C14 C8 122.4(6) . . ?
C9 C14 C13 120.5(4) . . ?
C8 C14 C13 117.0(5) . . ?
C9 C15 H15A 109.5 . . ?
C9 C15 H15B 109.5 . . ?
H15A C15 H15B 109.5 . . ?
C9 C15 H15C 109.5 . . ?
H15A C15 H15C 109.5 . . ?
H15B C15 H15C 109.5 . . ?

loop_
_geom_bond_atom_site_label_1
_geom_bond_atom_site_label_2
_geom_bond_distance
_geom_bond_site_symmetry_2
_geom_bond_publ_flag
C1 C2 1.360(8) . ?
C1 C11 1.419(7) . ?
C1 H1 0.9300 . ?
C2 C3 1.391(12) . ?
C2 H2 0.9300 . ?
C3 C4 1.346(8) . ?
C3 H3 0.9300 . ?
C4 C12 1.428(7) . ?
C4 H4 0.9300 . ?
C5 C6 1.358(7) . ?
C5 C13 1.412(7) . ?
C5 H5 0.9300 . ?
C6 C7 1.415(10) . ?
C6 H6 0.9300 . ?
C7 C8 1.344(9) . ?
C7 H7 0.9300 . ?
C8 C14 1.430(6) . ?
C8 H8 0.9300 . ?
C9 C14 1.413(8) . ?
C9 C11 1.422(7) . ?
C9 C15 1.500(9) . ?
C10 C12 1.384(7) . ?
C10 C13 1.391(6) . ?
C10 H10 0.9300 . ?
C11 C12 1.430(9) . ?
C13 C14 1.440(9) . ?
C15 H15A 0.9600 . ?
C15 H15B 0.9600 . ?
C15 H15C 0.9600 . ?

_cod_database_fobs_code 2108946
